data_7019079
loop_
_publ_author_name
'Gl\"ockner, Andreas'
'Bauer, Heiko'
'Maekawa, Miyuki'
'Bannenberg, Thomas'
'Daniliuc, Constantin G.'
'Jones, Peter G.'
'Sun, Yu'
'Sitzmann, Helmut'
'Tamm, Matthias'
'Walter, Marc D.'

_publ_section_title
;
 How big is a Cp? Cycloheptatrienyl zirconium complexes with bulky
 cyclopentadienyl and indenyl ligands.
;
_journal_issue 22
_journal_name_full 'Dalton transactions (Cambridge, England : 2003)'
_journal_page_first 6614
_journal_page_last 6624
_journal_paper_doi 10.1039/c2dt12132h
_journal_volume 41
_journal_year 2012
_chemical_formula_sum 'C24 H30 Zr'
_chemical_formula_weight 409.70
_space_group_IT_number 2
_symmetry_cell_setting triclinic
_symmetry_space_group_name_Hall '-P 1'
_symmetry_space_group_name_H-M 'P -1'
_atom_sites_solution_hydrogens geom
_atom_sites_solution_primary direct
_atom_sites_solution_secondary difmap
_audit_creation_method SHELXL-97
_cell_angle_alpha 66.262(6)
_cell_angle_beta 82.216(4)
_cell_angle_gamma 84.290(4)
_cell_formula_units_Z 4
_cell_length_a 10.0987(4)
_cell_length_b 14.0383(6)
_cell_length_c 15.6547(10)
_cell_measurement_reflns_used 16542
_cell_measurement_temperature 100(2)
_cell_measurement_theta_max 29.1643
_cell_measurement_theta_min 2.3587
_cell_volume 2010.4(2)
_computing_cell_refinement
;
CrysAlisPro, Oxford Diffraction Ltd.,
Version 1.171.33.55 (release 05-01-2010 CrysAlis171 .NET)
(compiled Jan 5 2010,16:28:46)
;
_computing_data_collection
;
CrysAlisPro, Oxford Diffraction Ltd.,
Version 1.171.33.55 (release 05-01-2010 CrysAlis171 .NET)
(compiled Jan 5 2010,16:28:46)
;
_computing_data_reduction
;
CrysAlisPro, Oxford Diffraction Ltd.,
Version 1.171.33.55 (release 05-01-2010 CrysAlis171 .NET)
(compiled Jan 5 2010,16:28:46)
;
_computing_molecular_graphics 'BRUKER XP'
_computing_publication_material SHELXL-97
_computing_structure_refinement 'SHELXL-97 (Sheldrick, 1997)'
_computing_structure_solution 'SHELXS-97 (Sheldrick, 1990)'
_diffrn_ambient_temperature 100(2)
_diffrn_detector_area_resol_mean 16.1419
_diffrn_measured_fraction_theta_full 0.997
_diffrn_measured_fraction_theta_max 0.997
_diffrn_measurement_device_type 'Xcalibur, Eos'
_diffrn_measurement_method '\w scans'
_diffrn_radiation_monochromator graphite
_diffrn_radiation_source 'Enhance (Mo) X-ray Source'
_diffrn_radiation_type 'Mo K\a'
_diffrn_radiation_wavelength 0.71073
_diffrn_reflns_av_R_equivalents 0.0572
_diffrn_reflns_av_sigmaI/netI 0.0765
_diffrn_reflns_limit_h_max 12
_diffrn_reflns_limit_h_min -12
_diffrn_reflns_limit_k_max 17
_diffrn_reflns_limit_k_min -17
_diffrn_reflns_limit_l_max 20
_diffrn_reflns_limit_l_min -20
_diffrn_reflns_number 63302
_diffrn_reflns_theta_full 27.10
_diffrn_reflns_theta_max 27.10
_diffrn_reflns_theta_min 2.36
_exptl_absorpt_coefficient_mu 0.550
_exptl_absorpt_correction_T_max 1.00000
_exptl_absorpt_correction_T_min 0.98753
_exptl_absorpt_correction_type multi-scan
_exptl_absorpt_process_details
;
CrysAlisPro, Oxford Diffraction Ltd.,
Version 1.171.33.55 (release 05-01-2010 CrysAlis171 .NET)
(compiled Jan 5 2010,16:28:46)
;
_exptl_crystal_colour violet
_exptl_crystal_density_diffrn 1.354
_exptl_crystal_density_method 'not measured'
_exptl_crystal_description plate
_exptl_crystal_F_000 856
_exptl_crystal_size_max 0.14
_exptl_crystal_size_mid 0.09
_exptl_crystal_size_min 0.05
_refine_diff_density_max 0.748
_refine_diff_density_min -0.375
_refine_diff_density_rms 0.060
_refine_ls_extinction_method none
_refine_ls_goodness_of_fit_ref 0.910
_refine_ls_hydrogen_treatment mixed
_refine_ls_matrix_type full
_refine_ls_number_parameters 511
_refine_ls_number_reflns 8815
_refine_ls_number_restraints 120
_refine_ls_restrained_S_all 0.906
_refine_ls_R_factor_all 0.0497
_refine_ls_R_factor_gt 0.0277
_refine_ls_shift/su_max 0.003
_refine_ls_shift/su_mean 0.000
_refine_ls_structure_factor_coef Fsqd
_refine_ls_weighting_details 'calc w=1/[\s^2^(Fo^2^)+(0.0000P)^2^+0.0000P] where P=(Fo^2^+2Fc^2^)/3'
_refine_ls_weighting_scheme calc
_refine_ls_wR_factor_gt 0.0299
_refine_ls_wR_factor_ref 0.0307
_reflns_number_gt 6070
_reflns_number_total 8815
_reflns_threshold_expression >2sigma(I)
_cod_data_source_file c2dt12132h.txt
_cod_data_source_block andyg44
_cod_original_cell_volume 2010.38(17)
_cod_database_code 7019079

loop_
_symmetry_equiv_pos_as_xyz
'x, y, z'
'-x, -y, -z'

loop_
_atom_site_label
_atom_site_type_symbol
_atom_site_fract_x
_atom_site_fract_y
_atom_site_fract_z
_atom_site_U_iso_or_equiv
_atom_site_adp_type
_atom_site_occupancy
_atom_site_symmetry_multiplicity
_atom_site_calc_flag
_atom_site_refinement_flags
Zr Zr -0.004332(19) 0.722538(14) 0.125754(13) 0.01538(5) Uani 1 1 d .
C1 C -0.0061(2) 0.76903(16) -0.03404(13) 0.0252(5) Uani 1 1 d D
H1 H -0.0685(14) 0.8083(12) -0.0733(10) 0.030 Uiso 1 1 d D
C2 C 0.0994(2) 0.81985(15) -0.02201(13) 0.0247(5) Uani 1 1 d D
H2 H 0.0981(16) 0.8923(9) -0.0542(11) 0.030 Uiso 1 1 d D
C3 C 0.2007(2) 0.77672(15) 0.03920(14) 0.0221(5) Uani 1 1 d D
H3 H 0.2560(15) 0.8232(11) 0.0431(12) 0.027 Uiso 1 1 d D
C4 C 0.22164(19) 0.67218(16) 0.10373(14) 0.0229(5) Uani 1 1 d D
H4 H 0.2870(14) 0.6607(13) 0.1423(10) 0.027 Uiso 1 1 d D
C5 C 0.1444(2) 0.58556(14) 0.12309(14) 0.0253(5) Uani 1 1 d D
H5 H 0.1667(17) 0.5273(10) 0.1735(10) 0.030 Uiso 1 1 d D
C6 C 0.0303(2) 0.58086(15) 0.08133(15) 0.0249(5) Uani 1 1 d D
H6 H -0.0106(16) 0.5180(10) 0.1101(11) 0.030 Uiso 1 1 d D
C7 C -0.0360(2) 0.66192(17) 0.01099(15) 0.0253(5) Uani 1 1 d D
H7 H -0.1143(13) 0.6416(12) 0.0016(12) 0.030 Uiso 1 1 d D
C8 C -0.22606(17) 0.78662(13) 0.18356(12) 0.0117(4) Uani 1 1 d .
C9 C -0.12692(19) 0.84722(14) 0.19033(13) 0.0140(5) Uani 1 1 d D
H9 H -0.1241(15) 0.9176(8) 0.1528(10) 0.017 Uiso 1 1 d D
C10 C -0.03657(18) 0.78755(13) 0.25564(12) 0.0126(4) Uani 1 1 d .
C11 C -0.08540(17) 0.68340(13) 0.29687(12) 0.0113(4) Uani 1 1 d .
C12 C -0.20163(17) 0.68360(13) 0.25188(11) 0.0106(4) Uani 1 1 d .
C13 C -0.26919(17) 0.58861(13) 0.28137(12) 0.0148(4) Uani 1 1 d .
H13 H -0.3453 0.5868 0.2526 0.018 Uiso 1 1 calc R
C14 C -0.22367(18) 0.50128(13) 0.35069(12) 0.0164(5) Uani 1 1 d .
H14 H -0.2692 0.4387 0.3704 0.020 Uiso 1 1 calc R
C15 C -0.11000(18) 0.50157(13) 0.39410(12) 0.0168(5) Uani 1 1 d .
H15 H -0.0810 0.4392 0.4426 0.020 Uiso 1 1 calc R
C16 C -0.04122(18) 0.58875(13) 0.36820(11) 0.0149(4) Uani 1 1 d .
H16 H 0.0361 0.5868 0.3974 0.018 Uiso 1 1 calc R
C17 C -0.34508(18) 0.82902(13) 0.12618(12) 0.0154(4) Uani 1 1 d .
C18 C -0.32310(18) 0.94134(12) 0.05519(12) 0.0250(5) Uani 1 1 d .
H18A H -0.3227 0.9869 0.0889 0.037 Uiso 1 1 calc R
H18B H -0.3954 0.9651 0.0143 0.037 Uiso 1 1 calc R
H18C H -0.2371 0.9437 0.0171 0.037 Uiso 1 1 calc R
C19 C -0.37013(18) 0.76503(13) 0.07105(12) 0.0236(5) Uani 1 1 d .
H19A H -0.2931 0.7681 0.0248 0.035 Uiso 1 1 calc R
H19B H -0.4506 0.7936 0.0387 0.035 Uiso 1 1 calc R
H19C H -0.3828 0.6924 0.1144 0.035 Uiso 1 1 calc R
C20 C -0.47111(17) 0.82932(14) 0.19410(13) 0.0249(5) Uani 1 1 d .
H20A H -0.4883 0.7577 0.2382 0.037 Uiso 1 1 calc R
H20B H -0.5481 0.8593 0.1582 0.037 Uiso 1 1 calc R
H20C H -0.4568 0.8711 0.2290 0.037 Uiso 1 1 calc R
C21 C 0.06721(18) 0.83340(13) 0.28879(12) 0.0164(5) Uani 1 1 d .
C22 C 0.11389(18) 0.93634(13) 0.21115(12) 0.0251(5) Uani 1 1 d .
H22A H 0.1554 0.9237 0.1561 0.038 Uiso 1 1 calc R
H22B H 0.1793 0.9652 0.2339 0.038 Uiso 1 1 calc R
H22C H 0.0368 0.9859 0.1938 0.038 Uiso 1 1 calc R
C23 C 0.19128(18) 0.76151(13) 0.31903(14) 0.0308(6) Uani 1 1 d .
H23A H 0.1663 0.7004 0.3760 0.046 Uiso 1 1 calc R
H23B H 0.2579 0.7991 0.3317 0.046 Uiso 1 1 calc R
H23C H 0.2292 0.7390 0.2688 0.046 Uiso 1 1 calc R
C24 C -0.00280(19) 0.85575(14) 0.37329(12) 0.0300(5) Uani 1 1 d .
H24A H -0.0811 0.9034 0.3541 0.045 Uiso 1 1 calc R
H24B H 0.0597 0.8877 0.3954 0.045 Uiso 1 1 calc R
H24C H -0.0314 0.7903 0.4240 0.045 Uiso 1 1 calc R
Zr' Zr 0.502212(19) 0.198986(14) 0.292218(13) 0.01668(5) Uani 1 1 d .
C1' C 0.5537(2) 0.03173(16) 0.29721(17) 0.0330(6) Uani 1 1 d D
H1' H 0.6220(15) -0.0117(12) 0.3250(12) 0.040 Uiso 1 1 d D
C2' C 0.4322(2) 0.02851(15) 0.35541(15) 0.0311(6) Uani 1 1 d D
H2' H 0.4318(18) -0.0182(12) 0.4175(9) 0.037 Uiso 1 1 d D
C3' C 0.3161(2) 0.09664(16) 0.33337(15) 0.0279(6) Uani 1 1 d D
H3' H 0.2539(15) 0.0828(13) 0.3840(10) 0.033 Uiso 1 1 d D
C4' C 0.2931(2) 0.18308(15) 0.24962(15) 0.0249(5) Uani 1 1 d D
H4' H 0.2153(13) 0.2225(11) 0.2551(12) 0.030 Uiso 1 1 d D
C5' C 0.3816(2) 0.22621(16) 0.16643(15) 0.0297(6) Uani 1 1 d D
H5' H 0.3536(17) 0.2909(10) 0.1239(11) 0.036 Uiso 1 1 d D
C6' C 0.5131(2) 0.19014(18) 0.14674(15) 0.0319(6) Uani 1 1 d D
H6' H 0.5583(17) 0.2331(12) 0.0918(10) 0.038 Uiso 1 1 d D
C7' C 0.5881(2) 0.10367(19) 0.20395(18) 0.0343(6) Uani 1 1 d D
H7' H 0.6773(13) 0.0961(13) 0.1822(13) 0.041 Uiso 1 1 d D
C8' C 0.71058(17) 0.25303(13) 0.33045(12) 0.0124(4) Uani 1 1 d .
C9' C 0.60690(19) 0.25280(14) 0.40152(13) 0.0144(5) Uani 1 1 d D
H9' H 0.6113(16) 0.2090(10) 0.4626(8) 0.017 Uiso 1 1 d D
C10' C 0.50428(17) 0.32874(13) 0.36621(12) 0.0123(4) Uani 1 1 d .
C11' C 0.54571(17) 0.38298(13) 0.26752(12) 0.0117(4) Uani 1 1 d .
C12' C 0.67404(17) 0.33673(12) 0.24602(12) 0.0118(4) Uani 1 1 d .
C13' C 0.73585(18) 0.37963(13) 0.15167(12) 0.0158(5) Uani 1 1 d .
H13' H 0.8201 0.3513 0.1355 0.019 Uiso 1 1 calc R
C14' C 0.67480(19) 0.46061(13) 0.08511(13) 0.0194(5) Uani 1 1 d .
H14' H 0.7182 0.4891 0.0230 0.023 Uiso 1 1 calc R
C15' C 0.54808(18) 0.50370(13) 0.10589(13) 0.0180(5) Uani 1 1 d .
H15' H 0.5070 0.5595 0.0575 0.022 Uiso 1 1 calc R
C16' C 0.48438(18) 0.46613(12) 0.19430(13) 0.0160(4) Uani 1 1 d .
H16' H 0.3990 0.4953 0.2073 0.019 Uiso 1 1 calc R
C17' C 0.84283(18) 0.18939(13) 0.35042(12) 0.0161(5) Uani 1 1 d .
C18' C 0.82333(18) 0.08897(12) 0.43861(12) 0.0226(5) Uani 1 1 d .
H18D H 0.7904 0.1064 0.4926 0.034 Uiso 1 1 calc R
H18E H 0.9090 0.0489 0.4499 0.034 Uiso 1 1 calc R
H18F H 0.7582 0.0473 0.4297 0.034 Uiso 1 1 calc R
C19' C 0.90752(18) 0.15935(14) 0.26989(13) 0.0314(6) Uani 1 1 d .
H19D H 0.8449 0.1203 0.2554 0.047 Uiso 1 1 calc R
H19E H 0.9893 0.1160 0.2885 0.047 Uiso 1 1 calc R
H19F H 0.9298 0.2226 0.2143 0.047 Uiso 1 1 calc R
C20' C 0.94023(18) 0.25528(13) 0.36819(13) 0.0276(5) Uani 1 1 d .
H20D H 0.9536 0.3202 0.3126 0.041 Uiso 1 1 calc R
H20E H 1.0262 0.2161 0.3811 0.041 Uiso 1 1 calc R
H20F H 0.9030 0.2715 0.4222 0.041 Uiso 1 1 calc R
C21' C 0.38448(18) 0.35722(13) 0.42430(12) 0.0170(5) Uani 1 1 d .
C22' C 0.38655(19) 0.28686(15) 0.52827(12) 0.0348(6) Uani 1 1 d .
H22D H 0.3123 0.3084 0.5649 0.052 Uiso 1 1 calc R
H22E H 0.4715 0.2926 0.5491 0.052 Uiso 1 1 calc R
H22F H 0.3772 0.2145 0.5374 0.052 Uiso 1 1 calc R
C23' C 0.25094(17) 0.34683(13) 0.39375(13) 0.0259(5) Uani 1 1 d .
H23D H 0.2478 0.3915 0.3271 0.039 Uiso 1 1 calc R
H23E H 0.1774 0.3682 0.4310 0.039 Uiso 1 1 calc R
H23F H 0.2420 0.2742 0.4036 0.039 Uiso 1 1 calc R
C24' C 0.39393(18) 0.47069(13) 0.41300(13) 0.0282(5) Uani 1 1 d .
H24D H 0.3857 0.5178 0.3475 0.042 Uiso 1 1 calc R
H24E H 0.4805 0.4787 0.4305 0.042 Uiso 1 1 calc R
H24F H 0.3216 0.4878 0.4538 0.042 Uiso 1 1 calc R

loop_
_atom_site_aniso_label
_atom_site_aniso_U_11
_atom_site_aniso_U_22
_atom_site_aniso_U_33
_atom_site_aniso_U_23
_atom_site_aniso_U_13
_atom_site_aniso_U_12
Zr 0.01426(12) 0.01874(12) 0.01126(11) -0.00539(9) 0.00138(9) 0.00162(9)
C1 0.0237(14) 0.0379(15) 0.0115(12) -0.0087(11) -0.0018(10) 0.0045(11)
C2 0.0278(14) 0.0228(12) 0.0160(12) -0.0020(10) 0.0042(10) -0.0015(11)
C3 0.0166(13) 0.0235(13) 0.0251(13) -0.0102(10) 0.0060(10) -0.0045(10)
C4 0.0140(12) 0.0294(13) 0.0253(13) -0.0122(11) -0.0019(10) 0.0045(10)
C5 0.0221(13) 0.0187(12) 0.0287(14) -0.0049(10) -0.0008(11) 0.0052(10)
C6 0.0201(13) 0.0202(13) 0.0333(14) -0.0115(11) 0.0051(11) -0.0028(10)
C7 0.0209(14) 0.0364(14) 0.0270(13) -0.0229(11) 0.0025(11) -0.0011(11)
C8 0.0103(11) 0.0164(10) 0.0111(10) -0.0088(9) 0.0003(8) -0.0001(8)
C9 0.0152(12) 0.0115(10) 0.0135(11) -0.0043(9) 0.0019(9) 0.0001(9)
C10 0.0114(11) 0.0158(11) 0.0108(11) -0.0063(9) 0.0010(9) 0.0007(9)
C11 0.0090(11) 0.0164(11) 0.0095(10) -0.0074(9) 0.0018(8) 0.0005(8)
C12 0.0090(10) 0.0148(10) 0.0084(10) -0.0058(8) 0.0019(8) -0.0005(8)
C13 0.0103(11) 0.0218(11) 0.0149(11) -0.0104(9) -0.0001(9) -0.0005(9)
C14 0.0177(12) 0.0137(11) 0.0164(11) -0.0054(9) 0.0041(9) -0.0044(9)
C15 0.0217(12) 0.0153(11) 0.0114(11) -0.0033(9) -0.0028(9) 0.0008(9)
C16 0.0150(11) 0.0218(11) 0.0097(10) -0.0081(9) -0.0015(9) -0.0004(9)
C17 0.0117(11) 0.0173(11) 0.0175(11) -0.0073(9) -0.0035(9) 0.0017(9)
C18 0.0187(12) 0.0263(12) 0.0267(12) -0.0061(10) -0.0098(10) 0.0042(9)
C19 0.0200(12) 0.0288(12) 0.0255(12) -0.0121(10) -0.0139(10) 0.0048(10)
C20 0.0156(12) 0.0294(12) 0.0297(13) -0.0125(11) -0.0027(10) 0.0025(10)
C21 0.0138(11) 0.0184(11) 0.0170(11) -0.0062(9) -0.0036(9) -0.0020(9)
C22 0.0279(13) 0.0248(12) 0.0241(12) -0.0085(10) -0.0038(10) -0.0119(10)
C23 0.0191(12) 0.0275(12) 0.0461(15) -0.0111(11) -0.0130(11) -0.0047(10)
C24 0.0296(14) 0.0449(14) 0.0240(13) -0.0202(11) -0.0027(11) -0.0115(11)
Zr' 0.01751(13) 0.01808(12) 0.01659(12) -0.00898(10) 0.00102(10) -0.00492(9)
C1' 0.0258(15) 0.0257(14) 0.0572(18) -0.0255(13) -0.0092(13) 0.0017(11)
C2' 0.0306(14) 0.0197(13) 0.0403(15) -0.0089(11) 0.0001(13) -0.0066(11)
C3' 0.0210(14) 0.0274(13) 0.0336(15) -0.0113(12) 0.0075(11) -0.0107(11)
C4' 0.0198(13) 0.0282(13) 0.0308(13) -0.0153(11) -0.0029(11) -0.0026(10)
C5' 0.0316(15) 0.0370(14) 0.0257(14) -0.0145(11) -0.0079(12) -0.0084(12)
C6' 0.0309(16) 0.0501(17) 0.0247(14) -0.0235(13) 0.0051(12) -0.0195(13)
C7' 0.0205(14) 0.0489(16) 0.0510(17) -0.0396(14) 0.0085(13) -0.0108(13)
C8' 0.0107(11) 0.0149(10) 0.0141(11) -0.0089(9) 0.0006(9) -0.0006(8)
C9' 0.0180(12) 0.0159(11) 0.0086(11) -0.0045(9) -0.0008(10) -0.0008(9)
C10' 0.0109(11) 0.0155(10) 0.0125(11) -0.0077(9) -0.0007(9) -0.0008(9)
C11' 0.0114(11) 0.0139(10) 0.0138(11) -0.0089(9) -0.0019(9) -0.0028(8)
C12' 0.0103(11) 0.0142(10) 0.0142(11) -0.0085(9) -0.0020(9) -0.0022(8)
C13' 0.0121(11) 0.0197(11) 0.0181(12) -0.0105(9) 0.0030(9) -0.0051(9)
C14' 0.0255(13) 0.0208(11) 0.0123(11) -0.0068(9) 0.0036(10) -0.0093(10)
C15' 0.0241(12) 0.0135(10) 0.0158(11) -0.0029(9) -0.0091(10) -0.0009(9)
C16' 0.0122(11) 0.0150(11) 0.0248(12) -0.0113(9) -0.0063(9) 0.0019(9)
C17' 0.0122(11) 0.0216(11) 0.0151(11) -0.0089(9) -0.0013(9) 0.0042(9)
C18' 0.0180(12) 0.0215(11) 0.0276(12) -0.0090(10) -0.0085(10) 0.0067(9)
C19' 0.0258(13) 0.0424(14) 0.0300(13) -0.0214(11) -0.0072(11) 0.0169(11)
C20' 0.0127(12) 0.0328(13) 0.0377(14) -0.0147(11) -0.0061(10) 0.0051(10)
C21' 0.0116(11) 0.0248(11) 0.0163(11) -0.0114(9) 0.0008(9) 0.0022(9)
C22' 0.0265(14) 0.0522(15) 0.0207(13) -0.0154(11) 0.0077(11) 0.0118(11)
C23' 0.0125(12) 0.0358(13) 0.0300(13) -0.0160(11) 0.0049(10) -0.0001(10)
C24' 0.0193(12) 0.0378(13) 0.0356(14) -0.0266(11) 0.0071(10) 0.0013(10)

loop_
_atom_type_symbol
_atom_type_description
_atom_type_scat_dispersion_real
_atom_type_scat_dispersion_imag
_atom_type_scat_source
C C 0.0033 0.0016 'International Tables Vol C Tables 4.2.6.8 and 6.1.1.4'
H H 0.0000 0.0000 'International Tables Vol C Tables 4.2.6.8 and 6.1.1.4'
Zr Zr -2.9673 0.5597 'International Tables Vol C Tables 4.2.6.8 and 6.1.1.4'

loop_
_geom_angle_atom_site_label_1
_geom_angle_atom_site_label_2
_geom_angle_atom_site_label_3
_geom_angle
C1 Zr C2 35.42(7)
C1 Zr C3 66.41(7)
C2 Zr C3 35.44(7)
C1 Zr C5 86.39(7)
C2 Zr C5 86.41(7)
C3 Zr C5 66.42(7)
C1 Zr C6 66.48(7)
C2 Zr C6 86.21(7)
C3 Zr C6 85.97(7)
C5 Zr C6 35.39(7)
C1 Zr C4 86.22(7)
C2 Zr C4 66.57(7)
C3 Zr C4 35.44(6)
C5 Zr C4 35.29(6)
C6 Zr C4 66.22(7)
C1 Zr C7 35.56(7)
C2 Zr C7 66.46(7)
C3 Zr C7 85.85(7)
C5 Zr C7 66.18(8)
C6 Zr C7 35.10(7)
C4 Zr C7 85.72(7)
C1 Zr C9 115.80(7)
C2 Zr C9 107.74(6)
C3 Zr C9 115.04(6)
C5 Zr C9 156.92(7)
C6 Zr C9 158.38(7)
C4 Zr C9 134.15(7)
C7 Zr C9 135.89(7)
C1 Zr C10 145.13(7)
C2 Zr C10 121.89(6)
C3 Zr C10 108.07(6)
C5 Zr C10 124.31(7)
C6 Zr C10 148.24(6)
C4 Zr C10 109.02(6)
C7 Zr C10 164.86(6)
C9 Zr C10 32.64(5)
C1 Zr C8 106.86(6)
C2 Zr C8 120.05(6)
C3 Zr C8 143.40(6)
C5 Zr C8 150.07(6)
C6 Zr C8 125.83(6)
C4 Zr C8 164.73(6)
C7 Zr C8 109.48(6)
C9 Zr C8 32.77(5)
C10 Zr C8 55.72(6)
C1 Zr C12 128.28(7)
C2 Zr C12 152.42(6)
C3 Zr C12 163.04(6)
C5 Zr C12 118.59(6)
C6 Zr C12 107.17(6)
C4 Zr C12 140.76(6)
C7 Zr C12 111.08(6)
C9 Zr C12 53.41(5)
C10 Zr C12 55.23(5)
C8 Zr C12 32.89(5)
C1 Zr C11 160.88(6)
C2 Zr C11 155.01(6)
C3 Zr C11 131.17(7)
C5 Zr C11 106.94(6)
C6 Zr C11 117.02(6)
C4 Zr C11 112.63(6)
C7 Zr C11 138.10(6)
C9 Zr C11 53.48(5)
C10 Zr C11 33.26(5)
C8 Zr C11 55.04(6)
C12 Zr C11 33.11(5)
C2 C1 C7 128.79(19)
C2 C1 Zr 72.46(12)
C7 C1 Zr 73.17(12)
C1 C2 C3 128.33(18)
C1 C2 Zr 72.13(11)
C3 C2 Zr 72.49(11)
C2 C3 C4 128.97(19)
C2 C3 Zr 72.07(11)
C4 C3 Zr 72.81(11)
C5 C4 C3 128.08(19)
C5 C4 Zr 71.87(11)
C3 C4 Zr 71.76(11)
C4 C5 C6 128.78(19)
C4 C5 Zr 72.84(11)
C6 C5 Zr 72.65(12)
C7 C6 C5 128.61(18)
C7 C6 Zr 72.64(11)
C5 C6 Zr 71.96(11)
C6 C7 C1 128.4(2)
C6 C7 Zr 72.25(12)
C1 C7 Zr 71.28(12)
C9 C8 C12 105.43(16)
C9 C8 C17 125.54(16)
C12 C8 C17 128.36(15)
C9 C8 Zr 73.04(10)
C12 C8 Zr 74.33(10)
C17 C8 Zr 124.76(11)
C10 C9 C8 112.62(16)
C10 C9 Zr 74.11(10)
C8 C9 Zr 74.20(10)
C9 C10 C11 105.19(16)
C9 C10 C21 124.41(16)
C11 C10 C21 128.90(16)
C9 C10 Zr 73.24(11)
C11 C10 Zr 74.35(10)
C21 C10 Zr 127.88(12)
C16 C11 C10 132.92(17)
C16 C11 C12 118.99(15)
C10 C11 C12 108.09(15)
C16 C11 Zr 119.74(11)
C10 C11 Zr 72.40(9)
C12 C11 Zr 73.38(9)
C8 C12 C13 132.70(17)
C8 C12 C11 108.57(15)
C13 C12 C11 118.73(15)
C8 C12 Zr 72.78(9)
C13 C12 Zr 120.21(11)
C11 C12 Zr 73.51(9)
C14 C13 C12 119.62(17)
C13 C14 C15 121.36(16)
C16 C15 C14 121.56(17)
C15 C16 C11 119.73(17)
C8 C17 C19 113.38(14)
C8 C17 C18 110.27(14)
C19 C17 C18 107.48(15)
C8 C17 C20 108.21(15)
C19 C17 C20 108.73(15)
C18 C17 C20 108.68(15)
C10 C21 C23 114.05(15)
C10 C21 C22 110.53(15)
C23 C21 C22 107.81(15)
C10 C21 C24 106.79(14)
C23 C21 C24 108.90(15)
C22 C21 C24 108.65(14)
C6' Zr' C7' 35.28(8)
C6' Zr' C1' 66.75(8)
C7' Zr' C1' 35.60(8)
C6' Zr' C2' 86.54(8)
C7' Zr' C2' 66.54(8)
C1' Zr' C2' 35.45(7)
C6' Zr' C5' 35.35(7)
C7' Zr' C5' 66.16(8)
C1' Zr' C5' 86.40(8)
C2' Zr' C5' 86.46(7)
C6' Zr' C3' 85.92(7)
C7' Zr' C3' 85.70(7)
C1' Zr' C3' 66.36(7)
C2' Zr' C3' 35.50(7)
C5' Zr' C3' 66.18(7)
C6' Zr' C4' 66.04(7)
C7' Zr' C4' 85.28(7)
C1' Zr' C4' 85.71(7)
C2' Zr' C4' 66.18(7)
C5' Zr' C4' 35.24(7)
C3' Zr' C4' 34.97(7)
C6' Zr' C9' 148.42(7)
C7' Zr' C9' 131.64(7)
C1' Zr' C9' 118.20(7)
C2' Zr' C9' 115.65(7)
C5' Zr' C9' 155.05(6)
C3' Zr' C9' 125.35(7)
C4' Zr' C9' 142.07(7)
C6' Zr' C10' 141.19(7)
C7' Zr' C10' 156.44(6)
C1' Zr' C10' 149.17(7)
C2' Zr' C10' 130.93(7)
C5' Zr' C10' 123.93(7)
C3' Zr' C10' 117.68(6)
C4' Zr' C10' 115.21(6)
C9' Zr' C10' 32.43(5)
C6' Zr' C8' 116.45(7)
C7' Zr' C8' 102.79(7)
C1' Zr' C8' 105.49(7)
C2' Zr' C8' 124.20(7)
C5' Zr' C8' 141.70(7)
C3' Zr' C8' 151.98(7)
C4' Zr' C8' 168.67(6)
C9' Zr' C8' 32.74(5)
C10' Zr' C8' 55.36(5)
C6' Zr' C11' 108.50(7)
C7' Zr' C11' 129.51(7)
C1' Zr' C11' 156.98(7)
C2' Zr' C11' 163.75(7)
C5' Zr' C11' 102.15(6)
C3' Zr' C11' 136.65(7)
C4' Zr' C11' 113.63(6)
C9' Zr' C11' 53.60(6)
C10' Zr' C11' 33.20(5)
C8' Zr' C11' 55.09(5)
C6' Zr' C12' 96.67(6)
C7' Zr' C12' 102.14(7)
C1' Zr' C12' 123.75(7)
C2' Zr' C12' 154.28(7)
C5' Zr' C12' 110.76(6)
C3' Zr' C12' 169.77(7)
C4' Zr' C12' 138.11(6)
C9' Zr' C12' 53.48(5)
C10' Zr' C12' 55.04(5)
C8' Zr' C12' 32.87(5)
C11' Zr' C12' 33.23(5)
C2' C1' C7' 128.2(2)
C2' C1' Zr' 72.58(12)
C7' C1' Zr' 72.00(12)
C1' C2' C3' 127.8(2)
C1' C2' Zr' 71.97(12)
C3' C2' Zr' 72.49(11)
C4' C3' C2' 129.08(19)
C4' C3' Zr' 73.11(11)
C2' C3' Zr' 72.01(11)
C3' C4' C5' 128.78(19)
C3' C4' Zr' 71.92(12)
C5' C4' Zr' 71.65(12)
C6' C5' C4' 128.0(2)
C6' C5' Zr' 71.59(13)
C4' C5' Zr' 73.10(12)
C7' C6' C5' 128.8(2)
C7' C6' Zr' 72.48(13)
C5' C6' Zr' 73.06(12)
C6' C7' C1' 129.4(2)
C6' C7' Zr' 72.24(12)
C1' C7' Zr' 72.40(12)
C9' C8' C12' 105.67(15)
C9' C8' C17' 123.57(16)
C12' C8' C17' 129.67(16)
C9' C8' Zr' 73.01(11)
C12' C8' Zr' 74.24(10)
C17' C8' Zr' 126.80(11)
C10' C9' C8' 112.26(16)
C10' C9' Zr' 74.31(11)
C8' C9' Zr' 74.25(11)
C9' C10' C11' 105.76(15)
C9' C10' C21' 126.18(16)
C11' C10' C21' 127.52(16)
C9' C10' Zr' 73.27(10)
C11' C10' Zr' 73.53(10)
C21' C10' Zr' 124.72(12)
C16' C11' C10' 132.49(17)
C16' C11' C12' 119.43(16)
C10' C11' C12' 108.07(15)
C16' C11' Zr' 117.59(12)
C10' C11' Zr' 73.27(9)
C12' C11' Zr' 74.02(9)
C13' C12' C8' 133.94(17)
C13' C12' C11' 117.87(16)
C8' C12' C11' 108.19(15)
C13' C12' Zr' 119.78(12)
C8' C12' Zr' 72.89(9)
C11' C12' Zr' 72.75(9)
C14' C13' C12' 120.34(17)
C13' C14' C15' 121.58(17)
C16' C15' C14' 120.75(17)
C15' C16' C11' 120.00(17)
C8' C17' C19' 113.74(15)
C8' C17' C18' 110.68(14)
C19' C17' C18' 107.90(14)
C8' C17' C20' 107.82(14)
C19' C17' C20' 108.31(15)
C18' C17' C20' 108.24(15)
C22' C21' C23' 108.31(15)
C22' C21' C10' 110.38(15)
C23' C21' C10' 112.17(15)
C22' C21' C24' 108.07(15)
C23' C21' C24' 108.85(15)
C10' C21' C24' 108.97(14)

loop_
_geom_bond_atom_site_label_1
_geom_bond_atom_site_label_2
_geom_bond_distance
Zr C1 2.319(2)
Zr C2 2.3237(18)
Zr C3 2.3290(19)
Zr C5 2.3300(19)
Zr C6 2.3390(19)
Zr C4 2.3427(19)
Zr C7 2.344(2)
Zr C9 2.5045(18)
Zr C10 2.5157(17)
Zr C8 2.5195(17)
Zr C12 2.5396(16)
Zr C11 2.5414(17)
C1 C2 1.412(3)
C1 C7 1.424(3)
C2 C3 1.416(3)
C3 C4 1.422(3)
C4 C5 1.416(3)
C5 C6 1.419(3)
C6 C7 1.412(3)
C8 C9 1.417(2)
C8 C12 1.432(2)
C8 C17 1.525(2)
C9 C10 1.411(2)
C10 C11 1.447(2)
C10 C21 1.527(2)
C11 C16 1.426(2)
C11 C12 1.448(2)
C12 C13 1.434(2)
C13 C14 1.358(2)
C14 C15 1.412(2)
C15 C16 1.356(2)
C17 C19 1.531(2)
C17 C18 1.537(2)
C17 C20 1.545(2)
C21 C23 1.529(2)
C21 C22 1.534(2)
C21 C24 1.544(2)
Zr' C6' 2.318(2)
Zr' C7' 2.321(2)
Zr' C1' 2.326(2)
Zr' C2' 2.3339(19)
Zr' C5' 2.337(2)
Zr' C3' 2.3400(19)
Zr' C4' 2.355(2)
Zr' C9' 2.5111(19)
Zr' C10' 2.5245(17)
Zr' C8' 2.5271(17)
Zr' C11' 2.5278(16)
Zr' C12' 2.5446(16)
C1' C2' 1.419(3)
C1' C7' 1.420(3)
C2' C3' 1.425(3)
C3' C4' 1.411(3)
C4' C5' 1.421(3)
C5' C6' 1.413(3)
C6' C7' 1.406(3)
C8' C9' 1.420(2)
C8' C12' 1.435(2)
C8' C17' 1.526(2)
C9' C10' 1.406(2)
C10' C11' 1.443(2)
C10' C21' 1.533(2)
C11' C16' 1.425(2)
C11' C12' 1.451(2)
C12' C13' 1.429(2)
C13' C14' 1.356(2)
C14' C15' 1.415(2)
C15' C16' 1.359(2)
C17' C19' 1.531(2)
C17' C18' 1.532(2)
C17' C20' 1.537(2)
C21' C22' 1.528(2)
C21' C23' 1.529(2)
C21' C24' 1.542(2)

loop_
_geom_torsion_atom_site_label_1
_geom_torsion_atom_site_label_2
_geom_torsion_atom_site_label_3
_geom_torsion_atom_site_label_4
_geom_torsion
C3 Zr C1 C2 -23.08(11)
C5 Zr C1 C2 -88.88(12)
C6 Zr C1 C2 -119.19(13)
C4 Zr C1 C2 -53.52(12)
C7 Zr C1 C2 -141.45(19)
C9 Zr C1 C2 84.50(13)
C10 Zr C1 C2 64.93(17)
C8 Zr C1 C2 118.46(12)
C12 Zr C1 C2 146.99(11)
C11 Zr C1 C2 135.91(19)
C2 Zr C1 C7 141.45(19)
C3 Zr C1 C7 118.38(13)
C5 Zr C1 C7 52.57(12)
C6 Zr C1 C7 22.27(12)
C4 Zr C1 C7 87.93(13)
C9 Zr C1 C7 -134.05(12)
C10 Zr C1 C7 -153.62(12)
C8 Zr C1 C7 -100.09(12)
C12 Zr C1 C7 -71.56(14)
C11 Zr C1 C7 -82.6(2)
C7 C1 C2 C3 -1.1(4)
Zr C1 C2 C3 48.9(2)
C7 C1 C2 Zr -49.9(2)
C3 Zr C2 C1 141.72(18)
C5 Zr C2 C1 88.82(13)
C6 Zr C2 C1 53.35(12)
C4 Zr C2 C1 119.03(13)
C7 Zr C2 C1 23.28(12)
C9 Zr C2 C1 -109.79(12)
C10 Zr C2 C1 -142.42(11)
C8 Zr C2 C1 -76.40(13)
C12 Zr C2 C1 -67.47(18)
C11 Zr C2 C1 -147.37(14)
C1 Zr C2 C3 -141.72(18)
C5 Zr C2 C3 -52.91(13)
C6 Zr C2 C3 -88.38(13)
C4 Zr C2 C3 -22.69(11)
C7 Zr C2 C3 -118.44(13)
C9 Zr C2 C3 108.48(12)
C10 Zr C2 C3 75.86(13)
C8 Zr C2 C3 141.88(11)
C12 Zr C2 C3 150.81(13)
C11 Zr C2 C3 70.9(2)
C1 C2 C3 C4 -0.1(4)
Zr C2 C3 C4 48.6(2)
C1 C2 C3 Zr -48.7(2)
C1 Zr C3 C2 23.06(12)
C5 Zr C3 C2 119.70(14)
C6 Zr C3 C2 89.12(13)
C4 Zr C3 C2 142.37(19)
C7 Zr C3 C2 53.92(12)
C9 Zr C3 C2 -85.61(13)
C10 Zr C3 C2 -120.00(12)
C8 Zr C3 C2 -63.66(17)
C12 Zr C3 C2 -129.3(2)
C11 Zr C3 C2 -147.96(11)
C1 Zr C3 C4 -119.31(13)
C2 Zr C3 C4 -142.37(19)
C5 Zr C3 C4 -22.67(12)
C6 Zr C3 C4 -53.25(12)
C7 Zr C3 C4 -88.45(13)
C9 Zr C3 C4 132.02(12)
C10 Zr C3 C4 97.63(12)
C8 Zr C3 C4 153.96(11)
C12 Zr C3 C4 88.4(2)
C11 Zr C3 C4 69.66(14)
C2 C3 C4 C5 -0.8(4)
Zr C3 C4 C5 47.6(2)
C2 C3 C4 Zr -48.3(2)
C1 Zr C4 C5 -89.10(13)
C2 Zr C4 C5 -119.62(14)
C3 Zr C4 C5 -142.31(19)
C6 Zr C4 C5 -23.17(12)
C7 Zr C4 C5 -53.45(13)
C9 Zr C4 C5 147.97(12)
C10 Zr C4 C5 123.02(12)
C8 Zr C4 C5 121.4(2)
C12 Zr C4 C5 65.13(16)
C11 Zr C4 C5 87.57(13)
C1 Zr C4 C3 53.21(12)
C2 Zr C4 C3 22.69(12)
C5 Zr C4 C3 142.31(19)
C6 Zr C4 C3 119.14(13)
C7 Zr C4 C3 88.86(13)
C9 Zr C4 C3 -69.72(15)
C10 Zr C4 C3 -94.67(12)
C8 Zr C4 C3 -96.3(3)
C12 Zr C4 C3 -152.56(11)
C11 Zr C4 C3 -130.12(12)
C3 C4 C5 C6 2.0(4)
Zr C4 C5 C6 49.6(2)
C3 C4 C5 Zr -47.5(2)
C1 Zr C5 C4 88.55(13)
C2 Zr C5 C4 53.06(13)
C3 Zr C5 C4 22.75(12)
C6 Zr C5 C4 141.56(19)
C7 Zr C5 C4 118.86(13)
C9 Zr C5 C4 -76.1(2)
C10 Zr C5 C4 -73.67(13)
C8 Zr C5 C4 -153.22(12)
C12 Zr C5 C4 -139.18(11)
C11 Zr C5 C4 -105.41(12)
C1 Zr C5 C6 -53.01(12)
C2 Zr C5 C6 -88.50(12)
C3 Zr C5 C6 -118.81(13)
C4 Zr C5 C6 -141.56(19)
C7 Zr C5 C6 -22.70(11)
C9 Zr C5 C6 142.33(16)
C10 Zr C5 C6 144.77(11)
C8 Zr C5 C6 65.22(18)
C12 Zr C5 C6 79.25(13)
C11 Zr C5 C6 113.03(12)
C4 C5 C6 C7 -1.1(4)
Zr C5 C6 C7 48.6(2)
C4 C5 C6 Zr -49.6(2)
C1 Zr C6 C7 -22.53(12)
C2 Zr C6 C7 -52.99(12)
C3 Zr C6 C7 -88.52(12)
C5 Zr C6 C7 -142.14(18)
C4 Zr C6 C7 -119.03(13)
C9 Zr C6 C7 78.4(2)
C10 Zr C6 C7 153.00(12)
C8 Zr C6 C7 71.83(13)
C12 Zr C6 C7 102.41(12)
C11 Zr C6 C7 136.66(11)
C1 Zr C6 C5 119.61(13)
C2 Zr C6 C5 89.14(12)
C3 Zr C6 C5 53.62(12)
C4 Zr C6 C5 23.11(11)
C7 Zr C6 C5 142.14(18)
C9 Zr C6 C5 -139.44(17)
C10 Zr C6 C5 -64.86(17)
C8 Zr C6 C5 -146.03(11)
C12 Zr C6 C5 -115.45(11)
C11 Zr C6 C5 -81.20(12)
C5 C6 C7 C1 -1.4(4)
Zr C6 C7 C1 46.9(2)
C5 C6 C7 Zr -48.3(2)
C2 C1 C7 C6 2.4(4)
Zr C1 C7 C6 -47.2(2)
C2 C1 C7 Zr 49.7(2)
C1 Zr C7 C6 142.83(19)
C2 Zr C7 C6 119.64(13)
C3 Zr C7 C6 88.89(12)
C5 Zr C7 C6 22.87(11)
C4 Zr C7 C6 53.36(12)
C9 Zr C7 C6 -148.76(11)
C10 Zr C7 C6 -113.8(3)
C8 Zr C7 C6 -125.20(11)
C12 Zr C7 C6 -90.11(12)
C11 Zr C7 C6 -66.26(15)
C2 Zr C7 C1 -23.20(12)
C3 Zr C7 C1 -53.94(13)
C5 Zr C7 C1 -119.97(13)
C6 Zr C7 C1 -142.83(19)
C4 Zr C7 C1 -89.48(13)
C9 Zr C7 C1 68.40(15)
C10 Zr C7 C1 103.4(3)
C8 Zr C7 C1 91.97(12)
C12 Zr C7 C1 127.06(12)
C11 Zr C7 C1 150.90(11)
C1 Zr C8 C9 -111.67(11)
C2 Zr C8 C9 -75.62(12)
C3 Zr C8 C9 -38.72(16)
C5 Zr C8 C9 135.08(14)
C6 Zr C8 C9 175.52(11)
C4 Zr C8 C9 36.4(3)
C7 Zr C8 C9 -149.06(11)
C10 Zr C8 C9 34.52(10)
C12 Zr C8 C9 111.99(15)
C11 Zr C8 C9 75.21(11)
C1 Zr C8 C12 136.34(11)
C2 Zr C8 C12 172.39(10)
C3 Zr C8 C12 -150.71(12)
C5 Zr C8 C12 23.09(19)
C6 Zr C8 C12 63.53(13)
C4 Zr C8 C12 -75.6(3)
C7 Zr C8 C12 98.95(11)
C9 Zr C8 C12 -111.99(15)
C10 Zr C8 C12 -77.47(10)
C11 Zr C8 C12 -36.78(9)
C1 Zr C8 C17 10.20(15)
C2 Zr C8 C17 46.25(16)
C3 Zr C8 C17 83.14(17)
C5 Zr C8 C17 -103.05(18)
C6 Zr C8 C17 -62.62(16)
C4 Zr C8 C17 158.3(2)
C7 Zr C8 C17 -27.20(15)
C9 Zr C8 C17 121.87(18)
C10 Zr C8 C17 156.39(16)
C12 Zr C8 C17 -126.14(18)
C11 Zr C8 C17 -162.92(16)
C12 C8 C9 C10 3.1(2)
C17 C8 C9 C10 174.25(16)
Zr C8 C9 C10 -64.78(14)
C12 C8 C9 Zr 67.84(11)
C17 C8 C9 Zr -120.97(17)
C1 Zr C9 C10 -159.21(11)
C2 Zr C9 C10 -121.93(11)
C3 Zr C9 C10 -84.56(12)
C5 Zr C9 C10 3.7(2)
C6 Zr C9 C10 109.8(2)
C4 Zr C9 C10 -47.67(14)
C7 Zr C9 C10 163.89(11)
C8 Zr C9 C10 119.75(15)
C12 Zr C9 C10 80.91(11)
C11 Zr C9 C10 39.37(10)
C1 Zr C9 C8 81.05(12)
C2 Zr C9 C8 118.32(11)
C3 Zr C9 C8 155.69(11)
C5 Zr C9 C8 -116.01(18)
C6 Zr C9 C8 -9.9(2)
C4 Zr C9 C8 -167.42(10)
C7 Zr C9 C8 44.14(14)
C10 Zr C9 C8 -119.75(15)
C12 Zr C9 C8 -38.84(10)
C11 Zr C9 C8 -80.38(11)
C8 C9 C10 C11 -3.2(2)
Zr C9 C10 C11 -68.05(12)
C8 C9 C10 C21 -170.35(16)
Zr C9 C10 C21 124.82(17)
C8 C9 C10 Zr 64.83(14)
C1 Zr C10 C9 33.99(17)
C2 Zr C10 C9 72.18(13)
C3 Zr C10 C9 108.44(11)
C5 Zr C10 C9 -178.23(11)
C6 Zr C10 C9 -138.82(13)
C4 Zr C10 C9 145.87(11)
C7 Zr C10 C9 -47.7(3)
C8 Zr C10 C9 -34.66(10)
C12 Zr C10 C9 -74.84(11)
C11 Zr C10 C9 -111.63(15)
C1 Zr C10 C11 145.63(12)
C2 Zr C10 C11 -176.19(10)
C3 Zr C10 C11 -139.93(11)
C5 Zr C10 C11 -66.59(12)
C6 Zr C10 C11 -27.19(18)
C4 Zr C10 C11 -102.50(11)
C7 Zr C10 C11 63.9(3)
C9 Zr C10 C11 111.63(15)
C8 Zr C10 C11 76.98(11)
C12 Zr C10 C11 36.79(9)
C1 Zr C10 C21 -86.91(19)
C2 Zr C10 C21 -48.72(17)
C3 Zr C10 C21 -12.47(16)
C5 Zr C10 C21 60.87(16)
C6 Zr C10 C21 100.28(17)
C4 Zr C10 C21 24.97(16)
C7 Zr C10 C21 -168.6(2)
C9 Zr C10 C21 -120.90(19)
C8 Zr C10 C21 -155.56(17)
C12 Zr C10 C21 164.25(17)
C11 Zr C10 C21 127.5(2)
C9 C10 C11 C16 -178.17(18)
C21 C10 C11 C16 -11.8(3)
Zr C10 C11 C16 114.6(2)
C9 C10 C11 C12 2.06(19)
C21 C10 C11 C12 168.40(17)
Zr C10 C11 C12 -65.21(12)
C9 C10 C11 Zr 67.27(12)
C21 C10 C11 Zr -126.39(18)
C1 Zr C11 C16 130.4(2)
C2 Zr C11 C16 -122.23(18)
C3 Zr C11 C16 -75.52(16)
C5 Zr C11 C16 -2.32(16)
C6 Zr C11 C16 34.43(16)
C4 Zr C11 C16 -39.44(16)
C7 Zr C11 C16 70.65(17)
C9 Zr C11 C16 -168.51(17)
C10 Zr C11 C16 -129.91(19)
C8 Zr C11 C16 150.86(16)
C12 Zr C11 C16 114.33(18)
C1 Zr C11 C10 -99.7(2)
C2 Zr C11 C10 7.7(2)
C3 Zr C11 C10 54.39(13)
C5 Zr C11 C10 127.58(11)
C6 Zr C11 C10 164.34(11)
C4 Zr C11 C10 90.47(11)
C7 Zr C11 C10 -159.44(11)
C9 Zr C11 C10 -38.60(10)
C8 Zr C11 C10 -79.23(11)
C12 Zr C11 C10 -115.76(14)
C1 Zr C11 C12 16.0(2)
C2 Zr C11 C12 123.44(16)
C3 Zr C11 C12 170.15(10)
C5 Zr C11 C12 -116.66(10)
C6 Zr C11 C12 -79.90(11)
C4 Zr C11 C12 -153.77(10)
C7 Zr C11 C12 -43.68(14)
C9 Zr C11 C12 77.16(11)
C10 Zr C11 C12 115.76(14)
C8 Zr C11 C12 36.53(9)
C9 C8 C12 C13 177.55(18)
C17 C8 C12 C13 6.7(3)
Zr C8 C12 C13 -115.52(19)
C9 C8 C12 C11 -1.61(19)
C17 C8 C12 C11 -172.47(16)
Zr C8 C12 C11 65.32(12)
C9 C8 C12 Zr -66.93(12)
C17 C8 C12 Zr 122.21(17)
C16 C11 C12 C8 179.91(15)
C10 C11 C12 C8 -0.28(19)
Zr C11 C12 C8 -64.85(12)
C16 C11 C12 C13 0.6(2)
C10 C11 C12 C13 -179.58(15)
Zr C11 C12 C13 115.86(15)
C16 C11 C12 Zr -115.25(15)
C10 C11 C12 Zr 64.57(12)
C1 Zr C12 C8 -57.32(13)
C2 Zr C12 C8 -14.33(19)
C3 Zr C12 C8 89.9(2)
C5 Zr C12 C8 -167.12(11)
C6 Zr C12 C8 -130.57(11)
C4 Zr C12 C8 156.23(11)
C7 Zr C12 C8 -93.56(11)
C9 Zr C12 C8 38.68(10)
C10 Zr C12 C8 79.11(10)
C11 Zr C12 C8 116.07(14)
C1 Zr C12 C13 72.55(16)
C2 Zr C12 C13 115.54(17)
C3 Zr C12 C13 -140.3(2)
C5 Zr C12 C13 -37.25(16)
C6 Zr C12 C13 -0.69(15)
C4 Zr C12 C13 -73.90(17)
C7 Zr C12 C13 36.31(16)
C9 Zr C12 C13 168.55(17)
C10 Zr C12 C13 -151.02(16)
C8 Zr C12 C13 129.87(19)
C11 Zr C12 C13 -114.06(18)
C1 Zr C12 C11 -173.38(10)
C2 Zr C12 C11 -130.39(15)
C3 Zr C12 C11 -26.2(3)
C5 Zr C12 C11 76.81(12)
C6 Zr C12 C11 113.37(11)
C4 Zr C12 C11 40.16(14)
C7 Zr C12 C11 150.37(10)
C9 Zr C12 C11 -77.38(11)
C10 Zr C12 C11 -36.96(9)
C8 Zr C12 C11 -116.07(14)
C8 C12 C13 C14 -178.69(18)
C11 C12 C13 C14 0.4(2)
Zr C12 C13 C14 87.23(19)
C12 C13 C14 C15 -0.6(3)
C13 C14 C15 C16 -0.3(3)
C14 C15 C16 C11 1.3(3)
C10 C11 C16 C15 178.77(18)
C12 C11 C16 C15 -1.5(2)
Zr C11 C16 C15 -88.03(18)
C9 C8 C17 C19 136.42(18)
C12 C8 C17 C19 -54.4(2)
Zr C8 C17 C19 43.03(19)
C9 C8 C17 C18 15.9(2)
C12 C8 C17 C18 -174.99(16)
Zr C8 C17 C18 -77.53(17)
C9 C8 C17 C20 -102.88(19)
C12 C8 C17 C20 66.3(2)
Zr C8 C17 C20 163.72(11)
C9 C10 C21 C23 -152.17(17)
C11 C10 C21 C23 43.9(3)
Zr C10 C21 C23 -57.0(2)
C9 C10 C21 C22 -30.5(2)
C11 C10 C21 C22 165.51(17)
Zr C10 C21 C22 64.65(19)
C9 C10 C21 C24 87.5(2)
C11 C10 C21 C24 -76.5(2)
Zr C10 C21 C24 -177.34(11)
C6' Zr' C1' C2' -119.36(15)
C7' Zr' C1' C2' -141.5(2)
C5' Zr' C1' C2' -88.96(14)
C3' Zr' C1' C2' -23.42(13)
C4' Zr' C1' C2' -53.63(14)
C9' Zr' C1' C2' 95.38(14)
C10' Zr' C1' C2' 81.42(18)
C8' Zr' C1' C2' 128.05(13)
C11' Zr' C1' C2' 158.00(16)
C12' Zr' C1' C2' 158.40(12)
C6' Zr' C1' C7' 22.15(13)
C2' Zr' C1' C7' 141.5(2)
C5' Zr' C1' C7' 52.55(14)
C3' Zr' C1' C7' 118.09(15)
C4' Zr' C1' C7' 87.88(14)
C9' Zr' C1' C7' -123.10(13)
C10' Zr' C1' C7' -137.07(14)
C8' Zr' C1' C7' -90.43(14)
C11' Zr' C1' C7' -60.5(2)
C12' Zr' C1' C7' -60.09(15)
C7' C1' C2' C3' 0.4(4)
Zr' C1' C2' C3' 49.2(2)
C7' C1' C2' Zr' -48.8(2)
C6' Zr' C2' C1' 53.34(14)
C7' Zr' C2' C1' 23.26(14)
C5' Zr' C2' C1' 88.76(15)
C3' Zr' C2' C1' 141.2(2)
C4' Zr' C2' C1' 118.63(15)
C9' Zr' C2' C1' -103.25(14)
C10' Zr' C2' C1' -137.87(13)
C8' Zr' C2' C1' -66.56(16)
C11' Zr' C2' C1' -148.4(2)
C12' Zr' C2' C1' -44.9(2)
C6' Zr' C2' C3' -87.82(14)
C7' Zr' C2' C3' -117.90(15)
C1' Zr' C2' C3' -141.2(2)
C5' Zr' C2' C3' -52.40(13)
C4' Zr' C2' C3' -22.53(12)
C9' Zr' C2' C3' 115.59(13)
C10' Zr' C2' C3' 80.97(15)
C8' Zr' C2' C3' 152.28(11)
C11' Zr' C2' C3' 70.4(3)
C12' Zr' C2' C3' 173.98(14)
C1' C2' C3' C4' -0.1(4)
Zr' C2' C3' C4' 48.9(2)
C1' C2' C3' Zr' -49.0(2)
C6' Zr' C3' C4' -52.53(13)
C7' Zr' C3' C4' -87.91(13)
C1' Zr' C3' C4' -118.91(14)
C2' Zr' C3' C4' -142.3(2)
C5' Zr' C3' C4' -22.11(12)
C9' Zr' C3' C4' 132.31(12)
C10' Zr' C3' C4' 95.11(13)
C8' Zr' C3' C4' 162.74(12)
C11' Zr' C3' C4' 60.28(16)
C12' Zr' C3' C4' 52.5(4)
C6' Zr' C3' C2' 89.77(14)
C7' Zr' C3' C2' 54.39(14)
C1' Zr' C3' C2' 23.39(13)
C5' Zr' C3' C2' 120.19(14)
C4' Zr' C3' C2' 142.3(2)
C9' Zr' C3' C2' -85.39(14)
C10' Zr' C3' C2' -122.59(13)
C8' Zr' C3' C2' -55.0(2)
C11' Zr' C3' C2' -157.42(12)
C12' Zr' C3' C2' -165.2(3)
C2' C3' C4' C5' -1.9(4)
Zr' C3' C4' C5' 46.6(2)
C2' C3' C4' Zr' -48.5(2)
C6' Zr' C4' C3' 119.96(14)
C7' Zr' C4' C3' 89.25(13)
C1' Zr' C4' C3' 53.53(13)
C2' Zr' C4' C3' 22.84(12)
C5' Zr' C4' C3' 143.37(19)
C9' Zr' C4' C3' -78.90(15)
C10' Zr' C4' C3' -102.87(12)
C8' Zr' C4' C3' -134.8(3)
C11' Zr' C4' C3' -139.40(12)
C12' Zr' C4' C3' -167.81(11)
C6' Zr' C4' C5' -23.40(12)
C7' Zr' C4' C5' -54.12(13)
C1' Zr' C4' C5' -89.83(13)
C2' Zr' C4' C5' -120.53(13)
C3' Zr' C4' C5' -143.37(19)
C9' Zr' C4' C5' 137.74(12)
C10' Zr' C4' C5' 113.76(12)
C8' Zr' C4' C5' 81.9(4)
C11' Zr' C4' C5' 77.23(13)
C12' Zr' C4' C5' 48.83(16)
C3' C4' C5' C6' 2.3(4)
Zr' C4' C5' C6' 49.0(2)
C3' C4' C5' Zr' -46.7(2)
C7' Zr' C5' C6' -23.14(12)
C1' Zr' C5' C6' -53.49(13)
C2' Zr' C5' C6' -89.00(13)
C3' Zr' C5' C6' -119.19(14)
C4' Zr' C5' C6' -141.15(19)
C9' Zr' C5' C6' 117.41(18)
C10' Zr' C5' C6' 132.44(12)
C8' Zr' C5' C6' 57.13(17)
C11' Zr' C5' C6' 104.91(13)
C12' Zr' C5' C6' 71.36(13)
C6' Zr' C5' C4' 141.15(19)
C7' Zr' C5' C4' 118.01(13)
C1' Zr' C5' C4' 87.66(13)
C2' Zr' C5' C4' 52.14(12)
C3' Zr' C5' C4' 21.95(11)
C9' Zr' C5' C4' -101.44(18)
C10' Zr' C5' C4' -86.41(13)
C8' Zr' C5' C4' -161.72(11)
C11' Zr' C5' C4' -113.94(12)
C12' Zr' C5' C4' -147.49(11)
C4' C5' C6' C7' 0.0(4)
Zr' C5' C6' C7' 49.6(2)
C4' C5' C6' Zr' -49.6(2)
C1' Zr' C6' C7' -22.33(12)
C2' Zr' C6' C7' -52.76(13)
C5' Zr' C6' C7' -141.52(19)
C3' Zr' C6' C7' -88.33(13)
C4' Zr' C6' C7' -118.18(14)
C9' Zr' C6' C7' 84.12(17)
C10' Zr' C6' C7' 140.80(12)
C8' Zr' C6' C7' 74.03(13)
C11' Zr' C6' C7' 133.53(12)
C12' Zr' C6' C7' 101.62(12)
C7' Zr' C6' C5' 141.52(19)
C1' Zr' C6' C5' 119.19(14)
C2' Zr' C6' C5' 88.76(13)
C3' Zr' C6' C5' 53.19(13)
C4' Zr' C6' C5' 23.34(12)
C9' Zr' C6' C5' -134.36(14)
C10' Zr' C6' C5' -77.68(16)
C8' Zr' C6' C5' -144.45(11)
C11' Zr' C6' C5' -84.95(13)
C12' Zr' C6' C5' -116.86(12)
C5' C6' C7' C1' -2.1(4)
Zr' C6' C7' C1' 47.7(2)
C5' C6' C7' Zr' -49.8(2)
C2' C1' C7' C6' 1.4(4)
Zr' C1' C7' C6' -47.6(2)
C2' C1' C7' Zr' 49.0(2)
C1' Zr' C7' C6' 143.1(2)
C2' Zr' C7' C6' 119.98(14)
C5' Zr' C7' C6' 23.18(12)
C3' Zr' C7' C6' 89.00(13)
C4' Zr' C7' C6' 53.92(13)
C9' Zr' C7' C6' -135.81(12)
C10' Zr' C7' C6' -97.7(2)
C8' Zr' C7' C6' -118.03(12)
C11' Zr' C7' C6' -63.03(15)
C12' Zr' C7' C6' -84.35(13)
C6' Zr' C7' C1' -143.1(2)
C2' Zr' C7' C1' -23.17(13)
C5' Zr' C7' C1' -119.97(15)
C3' Zr' C7' C1' -54.14(14)
C4' Zr' C7' C1' -89.22(14)
C9' Zr' C7' C1' 81.05(15)
C10' Zr' C7' C1' 119.15(19)
C8' Zr' C7' C1' 98.82(13)
C11' Zr' C7' C1' 153.83(12)
C12' Zr' C7' C1' 132.50(13)
C6' Zr' C8' C9' 170.24(11)
C7' Zr' C8' C9' -155.05(12)
C1' Zr' C8' C9' -118.40(12)
C2' Zr' C8' C9' -84.89(12)
C5' Zr' C8' C9' 137.37(12)
C3' Zr' C8' C9' -49.80(18)
C4' Zr' C8' C9' 70.2(4)
C10' Zr' C8' C9' 34.67(10)
C11' Zr' C8' C9' 75.37(11)
C12' Zr' C8' C9' 112.31(15)
C6' Zr' C8' C12' 57.93(12)
C7' Zr' C8' C12' 92.64(12)
C1' Zr' C8' C12' 129.29(11)
C2' Zr' C8' C12' 162.80(10)
C5' Zr' C8' C12' 25.06(16)
C3' Zr' C8' C12' -162.11(13)
C4' Zr' C8' C12' -42.1(4)
C9' Zr' C8' C12' -112.31(15)
C10' Zr' C8' C12' -77.64(10)
C11' Zr' C8' C12' -36.94(9)
C6' Zr' C8' C17' -70.18(16)
C7' Zr' C8' C17' -35.47(16)
C1' Zr' C8' C17' 1.18(16)
C2' Zr' C8' C17' 34.69(17)
C5' Zr' C8' C17' -103.06(16)
C3' Zr' C8' C17' 69.8(2)
C4' Zr' C8' C17' -170.2(3)
C9' Zr' C8' C17' 119.58(19)
C10' Zr' C8' C17' 154.25(17)
C11' Zr' C8' C17' -165.05(17)
C12' Zr' C8' C17' -128.11(19)
C12' C8' C9' C10' 2.4(2)
C17' C8' C9' C10' 171.47(16)
Zr' C8' C9' C10' -65.22(14)
C12' C8' C9' Zr' 67.62(12)
C17' C8' C9' Zr' -123.30(16)
C6' Zr' C9' C10' 102.37(16)
C7' Zr' C9' C10' 152.61(12)
C1' Zr' C9' C10' -166.66(11)
C2' Zr' C9' C10' -126.83(11)
C5' Zr' C9' C10' 23.7(2)
C3' Zr' C9' C10' -86.88(12)
C4' Zr' C9' C10' -43.29(15)
C8' Zr' C9' C10' 119.22(15)
C11' Zr' C9' C10' 38.90(9)
C12' Zr' C9' C10' 80.55(11)
C6' Zr' C9' C8' -16.84(19)
C7' Zr' C9' C8' 33.40(15)
C1' Zr' C9' C8' 74.12(12)
C2' Zr' C9' C8' 113.95(11)
C5' Zr' C9' C8' -95.56(19)
C3' Zr' C9' C8' 153.90(10)
C4' Zr' C9' C8' -162.51(11)
C10' Zr' C9' C8' -119.22(15)
C11' Zr' C9' C8' -80.32(11)
C12' Zr' C9' C8' -38.66(9)
C8' C9' C10' C11' -1.7(2)
Zr' C9' C10' C11' -66.89(12)
C8' C9' C10' C21' -173.68(16)
Zr' C9' C10' C21' 121.13(17)
C8' C9' C10' Zr' 65.18(14)
C6' Zr' C10' C9' -125.29(13)
C7' Zr' C10' C9' -59.3(2)
C1' Zr' C10' C9' 23.37(18)
C2' Zr' C10' C9' 72.75(13)
C5' Zr' C10' C9' -168.23(11)
C3' Zr' C10' C9' 113.11(11)
C4' Zr' C10' C9' 152.23(11)
C8' Zr' C10' C9' -35.01(10)
C11' Zr' C10' C9' -112.62(15)
C12' Zr' C10' C9' -75.32(11)
C6' Zr' C10' C11' -12.67(17)
C7' Zr' C10' C11' 53.3(2)
C1' Zr' C10' C11' 135.99(14)
C2' Zr' C10' C11' -174.63(11)
C5' Zr' C10' C11' -55.61(13)
C3' Zr' C10' C11' -134.27(11)
C4' Zr' C10' C11' -95.15(11)
C9' Zr' C10' C11' 112.62(15)
C8' Zr' C10' C11' 77.61(11)
C12' Zr' C10' C11' 37.30(10)
C6' Zr' C10' C21' 111.92(16)
C7' Zr' C10' C21' 177.88(19)
C1' Zr' C10' C21' -99.42(18)
C2' Zr' C10' C21' -50.04(18)
C5' Zr' C10' C21' 68.98(16)
C3' Zr' C10' C21' -9.68(17)
C4' Zr' C10' C21' 29.44(16)
C9' Zr' C10' C21' -122.79(19)
C8' Zr' C10' C21' -157.80(17)
C11' Zr' C10' C21' 124.59(19)
C12' Zr' C10' C21' 161.89(17)
C9' C10' C11' C16' 179.08(18)
C21' C10' C11' C16' -9.1(3)
Zr' C10' C11' C16' 112.4(2)
C9' C10' C11' C12' 0.3(2)
C21' C10' C11' C12' 172.15(16)
Zr' C10' C11' C12' -66.39(12)
C9' C10' C11' Zr' 66.71(12)
C21' C10' C11' Zr' -121.46(18)
C6' Zr' C11' C16' 41.96(15)
C7' Zr' C11' C16' 74.84(16)
C1' Zr' C11' C16' 115.9(2)
C2' Zr' C11' C16' -115.1(3)
C5' Zr' C11' C16' 5.84(15)
C3' Zr' C11' C16' -62.22(17)
C4' Zr' C11' C16' -29.31(16)
C9' Zr' C11' C16' -167.65(16)
C10' Zr' C11' C16' -129.70(19)
C8' Zr' C11' C16' 151.80(16)
C12' Zr' C11' C16' 115.27(18)
C6' Zr' C11' C10' 171.66(11)
C7' Zr' C11' C10' -155.46(12)
C1' Zr' C11' C10' -114.42(19)
C2' Zr' C11' C10' 14.6(3)
C5' Zr' C11' C10' 135.54(11)
C3' Zr' C11' C10' 67.48(14)
C4' Zr' C11' C10' 100.39(11)
C9' Zr' C11' C10' -37.95(10)
C8' Zr' C11' C10' -78.50(11)
C12' Zr' C11' C10' -115.02(15)
C6' Zr' C11' C12' -73.31(12)
C7' Zr' C11' C12' -40.44(14)
C1' Zr' C11' C12' 0.6(2)
C2' Zr' C11' C12' 129.7(2)
C5' Zr' C11' C12' -109.44(11)
C3' Zr' C11' C12' -177.50(11)
C4' Zr' C11' C12' -144.59(10)
C9' Zr' C11' C12' 77.07(11)
C10' Zr' C11' C12' 115.02(15)
C8' Zr' C11' C12' 36.52(9)
C9' C8' C12' C13' 178.07(19)
C17' C8' C12' C13' 9.9(3)
Zr' C8' C12' C13' -115.2(2)
C9' C8' C12' C11' -2.09(19)
C17' C8' C12' C11' -170.26(17)
Zr' C8' C12' C11' 64.67(12)
C9' C8' C12' Zr' -66.77(12)
C17' C8' C12' Zr' 125.07(18)
C16' C11' C12' C13' 2.0(2)
C10' C11' C12' C13' -179.00(15)
Zr' C11' C12' C13' 115.10(15)
C16' C11' C12' C8' -177.82(15)
C10' C11' C12' C8' 1.13(19)
Zr' C11' C12' C8' -64.77(12)
C16' C11' C12' Zr' -113.06(15)
C10' C11' C12' Zr' 65.90(12)
C6' Zr' C12' C13' 1.13(15)
C7' Zr' C12' C13' 36.49(16)
C1' Zr' C12' C13' 67.56(16)
C2' Zr' C12' C13' 97.0(2)
C5' Zr' C12' C13' -32.37(16)
C3' Zr' C12' C13' -103.0(4)
C4' Zr' C12' C13' -60.05(17)
C9' Zr' C12' C13' 169.83(17)
C10' Zr' C12' C13' -149.97(16)
C8' Zr' C12' C13' 131.33(19)
C11' Zr' C12' C13' -112.72(18)
C6' Zr' C12' C8' -130.20(11)
C7' Zr' C12' C8' -94.84(12)
C1' Zr' C12' C8' -63.76(13)
C2' Zr' C12' C8' -34.3(2)
C5' Zr' C12' C8' -163.70(10)
C3' Zr' C12' C8' 125.7(4)
C4' Zr' C12' C8' 168.62(11)
C9' Zr' C12' C8' 38.50(10)
C10' Zr' C12' C8' 78.70(11)
C11' Zr' C12' C8' 115.95(15)
C6' Zr' C12' C11' 113.85(12)
C7' Zr' C12' C11' 149.21(11)
C1' Zr' C12' C11' -179.72(11)
C2' Zr' C12' C11' -150.25(15)
C5' Zr' C12' C11' 80.35(12)
C3' Zr' C12' C11' 9.7(4)
C4' Zr' C12' C11' 52.67(14)
C9' Zr' C12' C11' -77.45(11)
C10' Zr' C12' C11' -37.26(10)
C8' Zr' C12' C11' -115.95(15)
C8' C12' C13' C14' 179.47(18)
C11' C12' C13' C14' -0.4(3)
Zr' C12' C13' C14' 84.83(19)
C12' C13' C14' C15' -1.3(3)
C13' C14' C15' C16' 1.2(3)
C14' C15' C16' C11' 0.5(3)
C10' C11' C16' C15' 179.20(18)
C12' C11' C16' C15' -2.1(3)
Zr' C11' C16' C15' -88.60(18)
C9' C8' C17' C19' 152.26(17)
C12' C8' C17' C19' -41.5(3)
Zr' C8' C17' C19' 58.90(19)
C9' C8' C17' C18' 30.6(2)
C12' C8' C17' C18' -163.12(17)
Zr' C8' C17' C18' -62.77(19)
C9' C8' C17' C20' -87.6(2)
C12' C8' C17' C20' 78.7(2)
Zr' C8' C17' C20' 179.02(11)
C9' C10' C21' C22' -3.0(3)
C11' C10' C21' C22' -173.20(17)
Zr' C10' C21' C22' 91.22(17)
C9' C10' C21' C23' -123.83(19)
C11' C10' C21' C23' 65.9(2)
Zr' C10' C21' C23' -29.7(2)
C9' C10' C21' C24' 115.57(19)
C11' C10' C21' C24' -54.7(2)
Zr' C10' C21' C24' -150.25(12)
